data_2005248
loop_
_publ_author_name
'Bahl, A.'
'Grahn, W.'
'Jones, P. G.'

_publ_section_title
;
 1-[3,5-Bis(trifluoromethyl)phenyl]-8-(4-methoxyphenyl)naphthalene: a
 Novel Three-Dimensional Non-Linear Optical Chromophore
;
_journal_issue 8
_journal_name_full 'Acta Crystallographica Section C'
_journal_page_first 2014
_journal_page_last 2017
_journal_paper_doi 10.1107/S0108270196007834
_journal_volume 52
_journal_year 1996
_chemical_formula_sum 'C25 H16 F6 O'
_chemical_formula_weight 446.38
_chemical_name_systematic
;
 1-(3',5'-Bis-trifluoromethyl-phenyl)-8-(4"-methoxy-phenyl)-naphthalene
;
_space_group_IT_number 14
_symmetry_cell_setting monoclinic
_symmetry_space_group_name_Hall '-P 2ybc'
_symmetry_space_group_name_H-M 'P 1 21/c 1'
_audit_creation_method SHELXL
_cell_angle_alpha 90
_cell_angle_beta 107.24(2)
_cell_angle_gamma 90
_cell_formula_units_Z 8
_cell_length_a 14.817(3)
_cell_length_b 17.322(4)
_cell_length_c 16.788(3)
_cell_measurement_reflns_used 48
_cell_measurement_temperature 143(2)
_cell_measurement_theta_max 11.5
_cell_measurement_theta_min 10
_cell_volume 4115.2(15)
_computing_cell_refinement DIF4
_computing_data_collection 'DIF4 (Stoe & Cie, 1991)'
_computing_data_reduction 'REDU4 (Stoe & Cie, 1991)'
_computing_molecular_graphics 'XP (Siemens, 1994)'
_computing_publication_material SHELXL93
_computing_structure_refinement 'SHELXL93 (Sheldrick, 1993)'
_computing_structure_solution 'SHELXS86 (Sheldrick, 1990)'
_diffrn_ambient_temperature 143(2)
_diffrn_measurement_device 'Stoe STADI-4'
_diffrn_measurement_method \w/\q-scans
_diffrn_radiation_monochromator graphite
_diffrn_radiation_source 'fine-focus sealed tube'
_diffrn_radiation_type MoK\a
_diffrn_radiation_wavelength 0.71073
_diffrn_reflns_av_R_equivalents 0.0342
_diffrn_reflns_av_sigmaI/netI 0.0577
_diffrn_reflns_limit_h_max 16
_diffrn_reflns_limit_h_min -17
_diffrn_reflns_limit_k_max 9
_diffrn_reflns_limit_k_min -20
_diffrn_reflns_limit_l_max 19
_diffrn_reflns_limit_l_min 0
_diffrn_reflns_number 11741
_diffrn_reflns_theta_max 25.04
_diffrn_reflns_theta_min 3.02
_diffrn_standards_decay_% 4
_diffrn_standards_interval_time 60
_diffrn_standards_number 3
_exptl_absorpt_coefficient_mu 0.124
_exptl_absorpt_correction_type none
_exptl_crystal_colour colourless
_exptl_crystal_density_diffrn 1.441
_exptl_crystal_density_meas ?
_exptl_crystal_description lath
_exptl_crystal_F_000 1824
_exptl_crystal_size_max 0.80
_exptl_crystal_size_mid 0.35
_exptl_crystal_size_min 0.15
_refine_diff_density_max 0.245
_refine_diff_density_min -0.270
_refine_ls_extinction_method none
_refine_ls_goodness_of_fit_all 1.078
_refine_ls_goodness_of_fit_obs 1.076
_refine_ls_hydrogen_treatment 'rigid methyl groups, others riding'
_refine_ls_matrix_type full
_refine_ls_number_parameters 579
_refine_ls_number_reflns 7225
_refine_ls_number_restraints 596
_refine_ls_restrained_S_all 1.086
_refine_ls_restrained_S_obs 1.009
_refine_ls_R_factor_all 0.0968
_refine_ls_R_factor_obs 0.0535
_refine_ls_shift/esd_max 0.000
_refine_ls_shift/esd_mean 0.000
_refine_ls_structure_factor_coef Fsqd
_refine_ls_weighting_details 'w = 1/[\s^2^(Fo^2^)+(0.0387P)^2^ +2.2152P] where P=(Fo^2^+2Fc^2^)/3'
_refine_ls_weighting_scheme calc
_refine_ls_wR_factor_all 0.1365
_refine_ls_wR_factor_obs 0.1027
_reflns_number_observed 4723
_reflns_number_total 7260
_reflns_observed_criterion >2sigma(I)
_cod_data_source_file fg1206.cif
_cod_data_source_block stria
_cod_depositor_comments
;
The following automatic conversions were performed:

'_geom_bond_publ_flag' value 'Y' changed to 'y' according to
/home/saulius/struct/CIF-dictionaries/cif_core.dic dictionary named
'cif_core.dic' version 2.4.1 from 2010-06-29 (22
times).

'_geom_angle_publ_flag' value 'Y' changed to 'y' according
to /home/saulius/struct/CIF-dictionaries/cif_core.dic dictionary
named 'cif_core.dic' version 2.4.1 from 2010-06-29 (36 times).

Automatic conversion script
Id: cif_fix_values 1715 2011-07-08 13:25:40Z adriana 

The following automatic conversions were performed:

'_exptl_crystal_density_meas' value 'not measured' was changed to '?'
- the value is perceived as not measured.

Automatic conversion script
Id: cif_fix_values 3008 2015-01-20 13:52:24Z robertas 

The following automatic conversions were performed:

'_refine_ls_weighting_scheme' value 'calc w =
1/[\s^2^(Fo^2^)+(0.0387P)^2^ +2.2152P] where P=(Fo^2^+2Fc^2^)/3' was
changed to 'calc'. New tag '_refine_ls_weighting_details' was
created. The value of the new tag was set to 'w =
1/[\s^2^(Fo^2^)+(0.0387P)^2^ +2.2152P] where P=(Fo^2^+2Fc^2^)/3'.

Automatic conversion script
Id: cif_fix_values 3143 2015-03-26 13:38:13Z robertas 
;
_cod_original_cell_volume 4115.4(15)
_cod_original_sg_symbol_H-M 'P 21/c'
_cod_database_code 2005248

loop_
_symmetry_equiv_pos_as_xyz
'x, y, z'
'-x, y+1/2, -z+1/2'
'-x, -y, -z'
'x, -y-1/2, z-1/2'

loop_
_atom_site_aniso_label
_atom_site_aniso_U_11
_atom_site_aniso_U_22
_atom_site_aniso_U_33
_atom_site_aniso_U_12
_atom_site_aniso_U_13
_atom_site_aniso_U_23
C1 0.0270(14) 0.027(2) 0.032(2) -0.0044(12) 0.0063(12) -0.0058(13)
C2 0.0321(15) 0.034(2) 0.034(2) -0.0050(13) 0.0083(13) -0.0019(14)
C3 0.040(2) 0.043(2) 0.042(2) -0.0102(15) 0.0186(15) -0.013(2)
C4 0.029(2) 0.040(2) 0.050(2) -0.0029(14) 0.0150(14) -0.015(2)
C4A 0.0289(15) 0.035(2) 0.040(2) -0.0003(13) 0.0056(13) -0.0122(14)
C5 0.033(2) 0.051(2) 0.050(2) 0.0121(15) 0.0028(15) -0.014(2)
C6 0.049(2) 0.051(2) 0.041(2) 0.020(2) -0.003(2) -0.007(2)
C7 0.047(2) 0.044(2) 0.030(2) 0.011(2) 0.0030(14) -0.0018(15)
C8 0.0284(14) 0.035(2) 0.029(2) -0.0001(13) -0.0003(12) -0.0069(13)
C8A 0.0270(14) 0.029(2) 0.031(2) -0.0008(12) 0.0020(12) -0.0049(13)
C9 0.0269(13) 0.032(2) 0.0209(14) -0.0030(12) 0.0026(11) -0.0015(12)
C10 0.0315(14) 0.027(2) 0.0225(14) -0.0003(12) 0.0024(12) -0.0016(12)
C11 0.0283(14) 0.032(2) 0.0246(15) -0.0065(12) 0.0058(12) -0.0012(12)
C12 0.0254(14) 0.039(2) 0.030(2) -0.0034(13) 0.0059(12) -0.0023(14)
C13 0.0279(14) 0.030(2) 0.029(2) -0.0008(12) 0.0038(12) -0.0010(13)
C14 0.0292(14) 0.032(2) 0.0254(15) -0.0049(12) 0.0058(12) 0.0001(13)
C15 0.032(2) 0.039(2) 0.037(2) -0.0046(14) 0.0052(13) -0.0013(15)
C16 0.036(2) 0.038(2) 0.047(2) -0.0022(14) 0.0101(15) 0.000(2)
C17 0.0263(14) 0.034(2) 0.0220(14) 0.0033(12) -0.0008(11) -0.0027(12)
C18 0.042(2) 0.032(2) 0.027(2) -0.0013(13) 0.0036(13) 0.0016(13)
C19 0.037(2) 0.046(2) 0.029(2) -0.0047(15) 0.0098(13) 0.0009(15)
C20 0.0310(15) 0.044(2) 0.0222(15) 0.0030(14) 0.0025(12) -0.0062(14)
C21 0.0329(15) 0.031(2) 0.030(2) -0.0003(13) 0.0055(12) -0.0041(13)
C22 0.0285(14) 0.039(2) 0.028(2) -0.0016(13) 0.0054(12) -0.0023(13)
C23 0.051(2) 0.058(2) 0.057(2) 0.020(2) 0.018(2) -0.006(2)
O 0.0443(12) 0.056(2) 0.0444(13) 0.0066(11) 0.0212(10) -0.0062(11)
F1 0.0595(12) 0.0374(11) 0.0699(13) -0.0153(9) 0.0241(10) -0.0140(10)
F2 0.0331(10) 0.0521(12) 0.0840(15) -0.0109(9) 0.0197(10) 0.0025(11)
F3 0.0683(13) 0.0641(14) 0.0439(11) -0.0283(11) 0.0085(10) 0.0119(10)
F4 0.0483(11) 0.0370(11) 0.0837(15) 0.0025(9) 0.0232(10) 0.0152(10)
F5 0.0518(12) 0.0540(13) 0.0809(15) 0.0108(10) -0.0160(11) 0.0113(12)
F6 0.092(2) 0.0464(13) 0.088(2) 0.0148(11) 0.0522(14) -0.0023(11)
C1' 0.0266(14) 0.027(2) 0.0296(15) 0.0037(12) 0.0051(12) 0.0005(13)
C2' 0.0330(15) 0.035(2) 0.030(2) 0.0031(13) 0.0071(13) -0.0002(13)
C3' 0.040(2) 0.038(2) 0.026(2) 0.0109(14) 0.0013(13) -0.0005(14)
C4' 0.0291(15) 0.034(2) 0.036(2) 0.0074(13) -0.0020(13) -0.0052(14)
C4A' 0.0261(14) 0.028(2) 0.034(2) 0.0048(12) 0.0035(12) -0.0043(13)
C5' 0.0276(15) 0.033(2) 0.044(2) -0.0025(13) 0.0047(13) -0.0086(15)
C6' 0.033(2) 0.034(2) 0.049(2) -0.0067(13) 0.0127(14) -0.004(2)
C7' 0.035(2) 0.034(2) 0.034(2) 0.0004(13) 0.0097(13) -0.0004(14)
C8' 0.0250(13) 0.026(2) 0.0308(15) 0.0035(12) 0.0086(12) -0.0002(12)
C8A' 0.0265(14) 0.0228(15) 0.0306(15) 0.0049(11) 0.0078(12) -0.0001(12)
C9' 0.0284(14) 0.036(2) 0.0241(14) 0.0000(12) 0.0085(12) -0.0002(13)
C10' 0.0290(14) 0.035(2) 0.028(2) 0.0006(12) 0.0079(12) 0.0004(13)
C11' 0.0281(14) 0.039(2) 0.029(2) 0.0013(13) 0.0079(12) 0.0029(13)
C12' 0.0282(15) 0.050(2) 0.032(2) -0.0070(14) 0.0042(13) 0.0036(15)
C13' 0.036(2) 0.042(2) 0.032(2) -0.0113(14) 0.0085(13) 0.0043(14)
C14' 0.0351(15) 0.037(2) 0.031(2) -0.0020(13) 0.0077(13) 0.0079(14)
C15' 0.031(2) 0.045(2) 0.051(2) 0.0032(15) 0.0050(15) 0.003(2)
C16' 0.053(2) 0.055(2) 0.049(2) -0.014(2) 0.003(2) 0.012(2)
C17' 0.0246(13) 0.034(2) 0.0256(14) 0.0016(12) 0.0073(11) 0.0002(13)
C18' 0.036(2) 0.031(2) 0.029(2) 0.0010(13) 0.0093(13) 0.0014(13)
C19' 0.033(2) 0.048(2) 0.027(2) 0.0030(14) 0.0044(13) 0.0006(14)
C20' 0.0241(14) 0.055(2) 0.030(2) -0.0044(14) 0.0065(12) -0.0112(15)
C21' 0.0313(15) 0.035(2) 0.037(2) -0.0057(13) 0.0119(13) -0.0050(14)
C22' 0.0280(14) 0.035(2) 0.029(2) 0.0030(13) 0.0061(12) 0.0017(13)
C23' 0.043(2) 0.069(3) 0.053(2) -0.017(2) 0.009(2) -0.026(2)
O' 0.0410(12) 0.062(2) 0.0389(13) -0.0088(11) -0.0001(10) -0.0167(12)
F1' 0.0433(11) 0.0542(13) 0.119(2) -0.0027(10) -0.0057(12) 0.0398(13)
F2' 0.0567(12) 0.0704(15) 0.0488(12) 0.0062(10) -0.0136(10) 0.0094(11)
F3' 0.0673(14) 0.082(2) 0.076(2) 0.0375(12) 0.0199(12) -0.0017(13)
F4' 0.084(2) 0.0527(13) 0.0669(14) -0.0224(11) -0.0036(12) 0.0248(11)
F5' 0.153(2) 0.059(2) 0.074(2) -0.044(2) 0.027(2) -0.0139(13)
F6' 0.0512(13) 0.082(2) 0.157(3) -0.0302(12) 0.0070(15) 0.041(2)

loop_
_atom_site_label
_atom_site_occupancy
_atom_site_fract_x
_atom_site_fract_y
_atom_site_fract_z
_atom_site_U_iso_or_equiv
_atom_site_thermal_displace_type
_atom_site_calc_flag
_atom_site_refinement_flags
_atom_site_type_symbol
C1 1 .2262(2) .3458(2) .2975(2) .0293(6) Uani d U C
C2 1 .1963(2) .3262(2) .3649(2) .0339(7) Uani d U C
H2 1 .2359 .2952 .4078 .041 Uiso calc R H
C3 1 .1083(2) .3511(2) .3722(2) .0403(8) Uani d U C
H3 1 .0878 .3342 .4178 .048 Uiso calc R H
C4 1 .0534(2) .3988(2) .3140(2) .0393(7) Uani d U C
H4 1 -0.0032 .4188 .3215 .047 Uiso calc R H
C4A 1 .0793(2) .4194(2) .2421(2) .0358(7) Uani d U C
C5 1 .0220(2) .4704(2) .1826(2) .0466(8) Uani d U C
H5 1 -0.0336 .4913 .1913 .056 Uiso calc R H
C6 1 .0459(2) .4899(2) .1128(2) .0505(9) Uani d U C
H6 1 .0102 .5276 .0756 .061 Uiso calc R H
C7 1 .1231(2) .4543(2) .0961(2) .0423(8) Uani d U C
H7 1 .1368 .4663 .0457 .051 Uiso calc R H
C8 1 .1800(2) .4022(2) .1505(2) .0327(7) Uani d U C
C8A 1 .1639(2) .3888(2) .2297(2) .0303(6) Uani d U C
C9 1 .3263(2) .3283(2) .3034(2) .0277(6) Uani d U C
C10 1 .3857(2) .3862(2) .2912(2) .0283(6) Uani d U C
H10 1 .3614 .4366 .2763 .034 Uiso calc R H
C11 1 .4805(2) .3709(2) .3006(2) .0288(6) Uani d U C
C12 1 .5175(2) .2984(2) .3227(2) .0321(7) Uani d U C
H12 1 .5821 .288 .3287 .038 Uiso calc R H
C13 1 .4589(2) .2409(2) .3362(2) .0299(6) Uani d U C
C14 1 .3645(2) .2552(2) .3267(2) .0295(6) Uani d U C
H14 1 .3254 .215 .3361 .035 Uiso calc R H
C15 1 .5414(2) .4350(2) .2861(2) .0370(7) Uani d U C
C16 1 .4992(2) .1626(2) .3592(2) .0408(7) Uani d U C
C17 1 .2493(2) .3570(2) .1206(2) .0292(6) Uani d U C
C18 1 .3127(2) .3928(2) .0849(2) .0350(7) Uani d U C
H18 1 .3132 .4475 .0809 .042 Uiso calc R H
C19 1 .3743(2) .3499(2) .0555(2) .0373(7) Uani d U C
H19 1 .4174 .3753 .0322 .045 Uiso calc R H
C20 1 .3737(2) .2696(2) .0599(2) .0334(7) Uani d U C
C21 1 .3109(2) .2334(2) .0943(2) .0325(7) Uani d U C
H21 1 .3099 .1786 .0976 .039 Uiso calc R H
C22 1 .2495(2) .2771(2) .1240(2) .0324(7) Uani d U C
H22 1 .2065 .2517 .1473 .039 Uiso calc R H
C23 1 .4382(2) .1505(2) .0324(2) .0546(9) Uani d U C
H23A 1 .4591 .1339 .0908 .066 Uiso calc R H
H23B 1 .4816 .1304 .0033 .066 Uiso calc R H
H23C 1 .3744 .1307 .0056 .066 Uiso calc R H
O 1 .4372(1) .2324(1) .0287(1) .0466(6) Uani d U O
F1 1 .5386(1) .4975(1) .3317(1) .0545(5) Uani d U F
F2 1 .6321(1) .4150(1) .3039(1) .0559(5) Uani d U F
F3 1 .5155(1) .4584(1) .2065(1) .0606(6) Uani d U F
F4 1 .4393(1) .1125(1) .3759(1) .0556(5) Uani d U F
F5 1 .5754(1) .1633(1) .4264(1) .0699(6) Uani d U F
F6 1 .5296(2) .1310(1) .2991(1) .0702(6) Uani d U F
C1' 1 1.0110(2) .3371(2) .7423(2) .0284(6) Uani d U C
C2' 1 1.0355(2) .3267(2) .8273(2) .0332(7) Uani d U C
H2' 1 .9922 .3015 .8505 .04 Uiso calc R H
C3' 1 1.1223(2) .3521(2) .8808(2) .0366(7) Uani d U C
H3' 1 1.1382 .3426 .939 .044 Uiso calc R H
C4' 1 1.1833(2) .3901(2) .8485(2) .0355(7) Uani d U C
H4' 1 1.2402 .4101 .8851 .043 Uiso calc R H
C4A' 1 1.1640(2) .4009(2) .7611(2) .0303(6) Uani d U C
C5' 1 1.2285(2) .4410(2) .7291(2) .0363(7) Uani d U C
H5' 1 1.2851 .4608 .7664 .044 Uiso calc R H
C6' 1 1.2109(2) .4516(2) .6460(2) .0386(7) Uani d U C
H6' 1 1.2531 .4812 .6254 .046 Uiso calc R H
C7' 1 1.1299(2) .4185(2) .5904(2) .0342(7) Uani d U C
H7' 1 1.1195 .4251 .5322 .041 Uiso calc R H
C8' 1 1.0649(2) .3769(2) .6170(2) .0273(6) Uani d U C
C8A' 1 1.0777(2) .3707(2) .7053(2) .0268(6) Uani d U C
C9' 1 .9110(2) .3208(2) .6939(2) .0294(6) Uani d U C
C10' 1 .8541(2) .3799(2) .6505(2) .0306(6) Uani d U C
H10' 1 .8797 .4302 .651 .037 Uiso calc R H
C11' 1 .7603(2) .3664(2) .6065(2) .0323(7) Uani d U C
C12' 1 .7219(2) .2933(2) .6052(2) .0375(7) Uani d U C
H12' 1 .6579 .2838 .5746 .045 Uiso calc R H
C13' 1 .7779(2) .2344(2) .6491(2) .0371(7) Uani d U C
C14' 1 .8716(2) .2479(2) .6940(2) .0345(7) Uani d U C
H14' 1 .9089 .2072 .7249 .041 Uiso calc R H
C15' 1 .7001(2) .4307(2) .5613(2) .0438(8) Uani d U C
C16' 1 .7385(2) .1546(2) .6439(2) .0549(9) Uani d U C
C17' 1 .9890(2) .3366(2) .5514(2) .0282(6) Uani d U C
C18' 1 .9297(2) .3781(2) .4853(2) .0322(7) Uani d U C
H18' 1 .9366 .4325 .4835 .039 Uiso calc R H
C19' 1 .8612(2) .3418(2) .4225(2) .0370(7) Uani d U C
H19' 1 .8214 .3712 .3781 .044 Uiso calc R H
C20' 1 .8506(2) .2626(2) .4241(2) .0368(7) Uani d U C
C21' 1 .9100(2) .2197(2) .4881(2) .0341(7) Uani d U C
H21' 1 .904 .1651 .4889 .041 Uiso calc R H
C22' 1 .9785(2) .2572(2) .5509(2) .0310(6) Uani d U C
H22' 1 1.019 .2276 .5947 .037 Uiso calc R H
C23' 1 .7712(2) .1505(2) .3537(2) .056(1) Uani d U C
H23D 1 .7191 .1366 .3043 .067 Uiso calc R H
H23E 1 .7584 .1304 .4038 .067 Uiso calc R H
H23F 1 .8302 .1283 .349 .067 Uiso calc R H
O' 1 .7796(1) .2321(1) .3593(1) .0499(6) Uani d U O
F1' 1 .7500(1) .4898(1) .5458(2) .0787(7) Uani d U F
F2' 1 .6433(1) .4088(1) .4872(1) .0649(6) Uani d U F
F3' 1 .6432(2) .4588(1) .6018(1) .0756(7) Uani d U F
F4' 1 .7816(2) .1119(1) .7106(1) .0735(7) Uani d U F
F5' 1 .7509(2) .1157(1) .5786(2) .0967(9) Uani d U F
F6' 1 .6480(2) .1521(2) .6348(2) .102(1) Uani d U F

loop_
_atom_type_symbol
_atom_type_description
_atom_type_scat_dispersion_real
_atom_type_scat_dispersion_imag
_atom_type_scat_source
C C 0.0033 0.0016 'International Tables Vol C Tables 4.2.6.8 and 6.1.1.4'
H H 0.0000 0.0000 'International Tables Vol C Tables 4.2.6.8 and 6.1.1.4'
O O 0.0106 0.0060 'International Tables Vol C Tables 4.2.6.8 and 6.1.1.4'
F F 0.0171 0.0103 'International Tables Vol C Tables 4.2.6.8 and 6.1.1.4'

loop_
_geom_angle_atom_site_label_1
_geom_angle_atom_site_label_2
_geom_angle_atom_site_label_3
_geom_angle
_geom_angle_publ_flag
C2 C1 C8A 119.3(2) y
C2 C1 C9 117.0(2) y
C8A C1 C9 123.4(2) y
C1 C2 C3 121.8(3) y
C4 C3 C2 119.8(3) y
C3 C4 C4A 120.8(3) y
C5 C4A C4 120.1(3) y
C5 C4A C8A 119.9(3) y
C4 C4A C8A 120.0(3) y
C6 C5 C4A 120.5(3) y
C5 C6 C7 120.0(3) y
C8 C7 C6 122.0(3) y
C7 C8 C8A 118.8(3) y
C7 C8 C17 117.8(3) y
C8A C8 C17 123.2(2) y
C4A C8A C8 117.9(3) y
C4A C8A C1 117.4(3) y
C8 C8A C1 124.7(2) y
C10 C9 C14 118.3(2) ?
C10 C9 C1 120.4(3) ?
C14 C9 C1 121.2(2) ?
C9 C10 C11 120.6(3) ?
C12 C11 C10 120.7(3) ?
C12 C11 C15 120.7(2) ?
C10 C11 C15 118.6(3) ?
C11 C12 C13 118.9(3) ?
C12 C13 C14 121.0(3) ?
C12 C13 C16 118.5(2) ?
C14 C13 C16 120.5(3) ?
C13 C14 C9 120.5(3) ?
F2 C15 F1 106.4(2) ?
F2 C15 F3 105.9(2) ?
F1 C15 F3 106.2(3) ?
F2 C15 C11 112.8(3) ?
F1 C15 C11 112.7(2) ?
F3 C15 C11 112.3(2) ?
F4 C16 F6 106.7(3) ?
F4 C16 F5 106.1(3) ?
F6 C16 F5 104.6(3) ?
F4 C16 C13 114.1(2) ?
F6 C16 C13 112.1(3) ?
F5 C16 C13 112.5(3) ?
C22 C17 C18 117.7(3) ?
C22 C17 C8 120.3(3) ?
C18 C17 C8 121.9(3) ?
C19 C18 C17 121.0(3) ?
C18 C19 C20 120.3(3) ?
O C20 C21 124.7(3) ?
O C20 C19 115.9(3) ?
C21 C20 C19 119.4(3) ?
C20 C21 C22 119.7(3) ?
C21 C22 C17 121.8(3) ?
C20 O C23 117.1(2) ?
C2' C1' C8A' 119.8(2) y
C2' C1' C9' 117.0(2) y
C8A' C1' C9' 122.8(2) y
C1' C2' C3' 122.2(3) y
C4' C3' C2' 119.3(3) y
C3' C4' C4A' 121.5(3) y
C5' C4A' C4' 120.4(3) y
C5' C4A' C8A' 120.1(3) y
C4' C4A' C8A' 119.5(3) y
C6' C5' C4A' 120.9(3) y
C5' C6' C7' 119.6(3) y
C8' C7' C6' 122.6(3) y
C7' C8' C8A' 118.7(2) y
C7' C8' C17' 116.8(2) y
C8A' C8' C17' 124.4(2) y
C1' C8A' C4A' 117.2(2) y
C1' C8A' C8' 125.2(2) y
C4A' C8A' C8' 117.6(2) y
C10' C9' C14' 118.7(3) ?
C10' C9' C1' 119.8(3) ?
C14' C9' C1' 121.5(2) ?
C11' C10' C9' 120.8(3) ?
C12' C11' C10' 120.3(3) ?
C12' C11' C15' 119.7(3) ?
C10' C11' C15' 120.0(3) ?
C13' C12' C11' 119.2(3) ?
C12' C13' C14' 120.7(3) ?
C12' C13' C16' 119.3(3) ?
C14' C13' C16' 119.9(3) ?
C13' C14' C9' 120.3(3) ?
F3' C15' F1' 107.1(3) ?
F3' C15' F2' 105.1(2) ?
F1' C15' F2' 105.7(3) ?
F3' C15' C11' 113.0(3) ?
F1' C15' C11' 113.0(2) ?
F2' C15' C11' 112.3(3) ?
F6' C16' F4' 107.4(3) ?
F6' C16' F5' 105.8(3) ?
F4' C16' F5' 104.9(3) ?
F6' C16' C13' 114.2(3) ?
F4' C16' C13' 112.5(3) ?
F5' C16' C13' 111.5(3) ?
C22' C17' C18' 117.7(3) ?
C22' C17' C8' 121.9(2) ?
C18' C17' C8' 120.3(3) ?
C19' C18' C17' 121.4(3) ?
C18' C19' C20' 120.0(3) ?
O' C20' C19' 115.6(3) ?
O' C20' C21' 124.6(3) ?
C19' C20' C21' 119.9(3) ?
C20' C21' C22' 119.4(3) ?
C17' C22' C21' 121.7(3) ?
C20' O' C23' 117.8(3) ?

loop_
_geom_bond_atom_site_label_1
_geom_bond_atom_site_label_2
_geom_bond_distance
_geom_bond_publ_flag
C1 C2 1.374(4) y
C1 C8A 1.443(4) y
C1 C9 1.487(4) ?
C2 C3 1.412(4) y
C3 C4 1.352(4) y
C4 C4A 1.417(4) y
C4A C5 1.413(4) y
C4A C8A 1.430(4) y
C5 C6 1.362(5) y
C6 C7 1.401(4) y
C7 C8 1.380(4) y
C8 C8A 1.438(4) y
C8 C17 1.490(4) ?
C9 C10 1.389(4) ?
C9 C14 1.395(4) ?
C10 C11 1.392(4) ?
C11 C12 1.377(4) ?
C11 C15 1.494(4) ?
C12 C13 1.382(4) ?
C13 C14 1.383(4) ?
C13 C16 1.487(4) ?
C15 F2 1.332(3) ?
C15 F1 1.334(3) ?
C15 F3 1.339(3) ?
C16 F4 1.330(3) ?
C16 F6 1.336(4) ?
C16 F5 1.338(3) ?
C17 C22 1.385(4) ?
C17 C18 1.400(4) ?
C18 C19 1.376(4) ?
C19 C20 1.393(4) ?
C20 O 1.366(3) ?
C20 C21 1.383(4) ?
C21 C22 1.385(4) ?
C23 O 1.419(4) ?
C1' C2' 1.377(4) y
C1' C8A' 1.436(4) y
C1' C9' 1.491(4) ?
C2' C3' 1.403(4) y
C3' C4' 1.354(4) y
C4' C4A' 1.421(4) y
C4A' C5' 1.411(4) y
C4A' C8A' 1.440(4) y
C5' C6' 1.354(4) y
C6' C7' 1.406(4) y
C7' C8' 1.379(4) y
C8' C8A' 1.442(4) y
C8' C17' 1.495(4) ?
C9' C10' 1.388(4) ?
C9' C14' 1.390(4) ?
C10' C11' 1.387(4) ?
C11' C12' 1.385(4) ?
C11' C15' 1.488(4) ?
C12' C13' 1.382(4) ?
C13' C14' 1.389(4) ?
C13' C16' 1.493(4) ?
C15' F3' 1.322(4) ?
C15' F1' 1.332(4) ?
C15' F2' 1.334(4) ?
C16' F6' 1.304(4) ?
C16' F4' 1.337(4) ?
C16' F5' 1.345(4) ?
C17' C22' 1.384(4) ?
C17' C18' 1.394(4) ?
C18' C19' 1.380(4) ?
C19' C20' 1.381(4) ?
C20' O' 1.375(3) ?
C20' C21' 1.387(4) ?
C21' C22' 1.389(4) ?
C23' O' 1.419(4) ?

loop_
_geom_torsion_atom_site_label_1
_geom_torsion_atom_site_label_2
_geom_torsion_atom_site_label_3
_geom_torsion_atom_site_label_4
_geom_torsion
C8A C1 C2 C3 -3.9(4)
C9 C1 C2 C3 169.6(3)
C1 C2 C3 C4 -3.7(4)
C2 C3 C4 C4A 5.2(4)
C3 C4 C4A C5 -178.9(3)
C3 C4 C4A C8A 0.7(4)
C4 C4A C5 C6 -179.4(3)
C8A C4A C5 C6 1.0(5)
C4A C5 C6 C7 5.5(5)
C5 C6 C7 C8 -3.5(5)
C6 C7 C8 C8A -5.1(4)
C6 C7 C8 C17 169.3(3)
C5 C4A C8A C8 -9.2(4)
C4 C4A C8A C8 171.1(3)
C5 C4A C8A C1 171.6(3)
C4 C4A C8A C1 -8.0(4)
C7 C8 C8A C4A 11.2(4)
C17 C8 C8A C4A -162.8(3)
C7 C8 C8A C1 -169.8(3)
C17 C8 C8A C1 16.2(4)
C2 C1 C8A C4A 9.5(4)
C9 C1 C8A C4A -163.5(3)
C2 C1 C8A C8 -169.5(3)
C9 C1 C8A C8 17.4(4)
C2 C1 C9 C10 -125.2(3)
C8A C1 C9 C10 47.9(4)
C2 C1 C9 C14 50.5(4)
C8A C1 C9 C14 -136.4(3)
C14 C9 C10 C11 1.1(4)
C1 C9 C10 C11 176.9(2)
C9 C10 C11 C12 -0.4(4)
C9 C10 C11 C15 179.5(2)
C10 C11 C12 C13 -0.5(4)
C15 C11 C12 C13 179.5(3)
C11 C12 C13 C14 0.8(4)
C11 C12 C13 C16 179.4(3)
C12 C13 C14 C9 -0.1(4)
C16 C13 C14 C9 -178.7(3)
C10 C9 C14 C13 -0.8(4)
C1 C9 C14 C13 -176.6(2)
C12 C11 C15 F2 -5.5(4)
C10 C11 C15 F2 174.6(2)
C12 C11 C15 F1 -126.0(3)
C10 C11 C15 F1 54.0(3)
C12 C11 C15 F3 114.2(3)
C10 C11 C15 F3 -65.8(3)
C12 C13 C16 F4 176.0(3)
C14 C13 C16 F4 -5.4(4)
C12 C13 C16 F6 -62.5(4)
C14 C13 C16 F6 116.0(3)
C12 C13 C16 F5 55.1(4)
C14 C13 C16 F5 -126.4(3)
C7 C8 C17 C22 -125.1(3)
C8A C8 C17 C22 48.9(4)
C7 C8 C17 C18 51.8(4)
C8A C8 C17 C18 -134.1(3)
C22 C17 C18 C19 -1.1(4)
C8 C17 C18 C19 -178.1(3)
C17 C18 C19 C20 0.9(4)
C18 C19 C20 O 179.7(2)
C18 C19 C20 C21 -0.3(4)
O C20 C21 C22 -180.0(2)
C19 C20 C21 C22 0.0(4)
C20 C21 C22 C17 -0.3(4)
C18 C17 C22 C21 0.9(4)
C8 C17 C22 C21 177.9(2)
C21 C20 O C23 -0.1(4)
C19 C20 O C23 180.0(3)
C8A' C1' C2' C3' 3.9(4)
C9' C1' C2' C3' -169.3(3)
C1' C2' C3' C4' 2.0(4)
C2' C3' C4' C4A' -3.9(4)
C3' C4' C4A' C5' 179.8(3)
C3' C4' C4A' C8A' 0.0(4)
C4' C4A' C5' C6' 180.0(3)
C8A' C4A' C5' C6' -0.2(4)
C4A' C5' C6' C7' -3.6(4)
C5' C6' C7' C8' 1.9(5)
C6' C7' C8' C8A' 3.5(4)
C6' C7' C8' C17' -172.3(3)
C2' C1' C8A' C4A' -7.6(4)
C9' C1' C8A' C4A' 165.2(2)
C2' C1' C8A' C8' 172.9(3)
C9' C1' C8A' C8' -14.4(4)
C5' C4A' C8A' C1' -174.1(2)
C4' C4A' C8A' C1' 5.7(4)
C5' C4A' C8A' C8' 5.5(4)
C4' C4A' C8A' C8' -174.7(2)
C7' C8' C8A' C1' 172.5(3)
C17' C8' C8A' C1' -12.0(4)
C7' C8' C8A' C4A' -7.0(4)
C17' C8' C8A' C4A' 168.4(2)
C2' C1' C9' C10' 116.7(3)
C8A' C1' C9' C10' -56.2(4)
C2' C1' C9' C14' -60.4(4)
C8A' C1' C9' C14' 126.7(3)
C14' C9' C10' C11' -1.5(4)
C1' C9' C10' C11' -178.7(3)
C9' C10' C11' C12' 0.0(4)
C9' C10' C11' C15' 179.2(3)
C10' C11' C12' C13' 0.7(4)
C15' C11' C12' C13' -178.4(3)
C11' C12' C13' C14' 0.0(4)
C11' C12' C13' C16' -176.5(3)
C12' C13' C14' C9' -1.5(4)
C16' C13' C14' C9' 175.0(3)
C10' C9' C14' C13' 2.2(4)
C1' C9' C14' C13' 179.3(3)
C12' C11' C15' F3' 77.6(4)
C10' C11' C15' F3' -101.5(3)
C12' C11' C15' F1' -160.6(3)
C10' C11' C15' F1' 20.3(4)
C12' C11' C15' F2' -41.1(4)
C10' C11' C15' F2' 139.7(3)
C12' C13' C16' F6' -32.4(5)
C14' C13' C16' F6' 151.0(3)
C12' C13' C16' F4' -155.1(3)
C14' C13' C16' F4' 28.3(5)
C12' C13' C16' F5' 87.4(4)
C14' C13' C16' F5' -89.2(4)
C7' C8' C17' C22' 119.1(3)
C8A' C8' C17' C22' -56.5(4)
C7' C8' C17' C18' -57.1(4)
C8A' C8' C17' C18' 127.4(3)
C22' C17' C18' C19' 1.5(4)
C8' C17' C18' C19' 177.8(3)
C17' C18' C19' C20' -0.3(4)
C18' C19' C20' O' 179.2(2)
C18' C19' C20' C21' -1.2(4)
O' C20' C21' C22' -179.1(3)
C19' C20' C21' C22' 1.3(4)
C18' C17' C22' C21' -1.4(4)
C8' C17' C22' C21' -177.6(2)
C20' C21' C22' C17' 0.0(4)
C19' C20' O' C23' 174.3(3)
C21' C20' O' C23' -5.3(4)

loop_
_cod_related_entry_id
_cod_related_entry_database
_cod_related_entry_code
1 ChemSpider 24728565
